data_1555119
loop_
_publ_author_name
'Hsueh, Nathanael'
'Clarkson, Guy J.'
'Shipman, Michael'

_publ_section_title
;
 Generation and Ring Opening of Aziridines in Telescoped Continuous Flow
 Processes.
;
_journal_issue 14
_journal_name_full 'Organic letters'
_journal_page_first 3632
_journal_page_last 3635
_journal_paper_doi 10.1021/acs.orglett.5b01777
_journal_volume 17
_journal_year 2015
_chemical_formula_moiety 'C12 H15 F N2 O4 S'
_chemical_formula_sum 'C12 H15 F N2 O4 S'
_chemical_formula_weight 302.32
_space_group_crystal_system monoclinic
_space_group_IT_number 14
_space_group_name_Hall '-P 2yn'
_space_group_name_H-M_alt 'P 1 21/n 1'
_atom_sites_solution_hydrogens mixed
_atom_sites_solution_primary direct
_audit_creation_date 2015-03-30
_audit_creation_method
;
Olex2 1.2
(compiled 2015.01.26 svn.r3151 for OlexSys, GUI svn.r4998)
;
_cell_angle_alpha 90
_cell_angle_beta 91.7362(13)
_cell_angle_gamma 90
_cell_formula_units_Z 4
_cell_length_a 6.70613(9)
_cell_length_b 8.92562(11)
_cell_length_c 21.9646(3)
_cell_measurement_reflns_used 3911
_cell_measurement_temperature 150(2)
_cell_measurement_theta_max 78.4980
_cell_measurement_theta_min 4.0180
_cell_volume 1314.12(3)
_computing_cell_refinement
;
CrysAlisPro, Agilent Technologies,
Version 1.171.37.33 (release 27-03-2014 CrysAlis171 .NET)
(compiled Mar 27 2014,17:12:48)
;
_computing_data_collection
;
CrysAlisPro, Agilent Technologies,
Version 1.171.37.33 (release 27-03-2014 CrysAlis171 .NET)
(compiled Mar 27 2014,17:12:48)
;
_computing_data_reduction
;
CrysAlisPro, Agilent Technologies,
Version 1.171.37.33 (release 27-03-2014 CrysAlis171 .NET)
(compiled Mar 27 2014,17:12:48)
;
_computing_molecular_graphics 'Olex2 (Dolomanov et al., 2009)'
_computing_publication_material 'Olex2 (Dolomanov et al., 2009)'
_computing_structure_refinement 'ShelXL (Sheldrick, 2008)'
_computing_structure_solution 'ShelXT (Sheldrick, 2015)'
_diffrn_ambient_temperature 150(2)
_diffrn_detector 'CCD plate'
_diffrn_detector_area_resol_mean 5.1417
_diffrn_detector_type Ruby
_diffrn_measured_fraction_theta_full 0.998
_diffrn_measured_fraction_theta_max 0.981
_diffrn_measurement_details
;
#__ type_ start__ end____ width___ exp.time_
  1 omega -106.00  -38.00   1.0000    5.0000
omega____ theta____ kappa____ phi______ frames
    -      -38.5000  -19.0000  -30.0000 68

#__ type_ start__ end____ width___ exp.time_
  2 omega  -34.00   -7.00   1.0000    5.0000
omega____ theta____ kappa____ phi______ frames
    -      -38.5000  -19.0000  -30.0000 27

#__ type_ start__ end____ width___ exp.time_
  3 omega  -50.00   32.00   1.0000    5.0000
omega____ theta____ kappa____ phi______ frames
    -      -38.5000   38.0000  -30.0000 82

#__ type_ start__ end____ width___ exp.time_
  4 omega   50.00   97.00   1.0000    5.0000
omega____ theta____ kappa____ phi______ frames
    -       43.3790 -125.0000  -30.0000 47

#__ type_ start__ end____ width___ exp.time_
  5 omega   95.00  170.00   1.0000   20.0000
omega____ theta____ kappa____ phi______ frames
    -      114.0000   30.0000   90.0000 75

#__ type_ start__ end____ width___ exp.time_
  6 omega   63.00  124.00   1.0000   20.0000
omega____ theta____ kappa____ phi______ frames
    -      114.0000 -135.0000 -147.0000 61

#__ type_ start__ end____ width___ exp.time_
  7 omega   94.00  178.00   1.0000   20.0000
omega____ theta____ kappa____ phi______ frames
    -      114.0000   45.0000    0.0000 84

#__ type_ start__ end____ width___ exp.time_
  8 omega  113.00  143.00   1.0000   20.0000
omega____ theta____ kappa____ phi______ frames
    -      114.0000  -77.0000 -150.0000 30

#__ type_ start__ end____ width___ exp.time_
  9 omega   52.00  102.00   1.0000   20.0000
omega____ theta____ kappa____ phi______ frames
    -      114.0000 -111.0000  -60.0000 50

#__ type_ start__ end____ width___ exp.time_
 10 omega   47.00   98.00   1.0000   20.0000
omega____ theta____ kappa____ phi______ frames
    -      114.0000  -77.0000 -150.0000 51

#__ type_ start__ end____ width___ exp.time_
 11 omega   35.00  103.00   1.0000   20.0000
omega____ theta____ kappa____ phi______ frames
    -      114.0000  -94.0000   30.0000 68

#__ type_ start__ end____ width___ exp.time_
 12 omega  129.00  158.00   1.0000   20.0000
omega____ theta____ kappa____ phi______ frames
    -      114.0000   45.0000  -60.0000 29

#__ type_ start__ end____ width___ exp.time_
 13 omega   62.00   89.00   1.0000   20.0000
omega____ theta____ kappa____ phi______ frames
    -      114.0000  -45.0000 -120.0000 27
;
_diffrn_measurement_device 'four-circle diffractometer'
_diffrn_measurement_device_type 'Xcalibur, Ruby, Gemini'
_diffrn_measurement_method '\w scans'
_diffrn_orient_matrix_UB_11 0.2040424000
_diffrn_orient_matrix_UB_12 -0.0234265000
_diffrn_orient_matrix_UB_13 -0.0289346000
_diffrn_orient_matrix_UB_21 -0.0999989000
_diffrn_orient_matrix_UB_22 0.0108304000
_diffrn_orient_matrix_UB_23 -0.0639093000
_diffrn_orient_matrix_UB_31 0.0343670000
_diffrn_orient_matrix_UB_32 0.1706358000
_diffrn_orient_matrix_UB_33 0.0000673000
_diffrn_radiation_monochromator graphite
_diffrn_radiation_probe x-ray
_diffrn_radiation_type CuK\a
_diffrn_radiation_wavelength 1.54184
_diffrn_reflns_av_R_equivalents 0.0239
_diffrn_reflns_av_unetI/netI 0.0330
_diffrn_reflns_Laue_measured_fraction_full 0.998
_diffrn_reflns_Laue_measured_fraction_max 0.981
_diffrn_reflns_limit_h_max 8
_diffrn_reflns_limit_h_min -8
_diffrn_reflns_limit_k_max 11
_diffrn_reflns_limit_k_min -6
_diffrn_reflns_limit_l_max 27
_diffrn_reflns_limit_l_min -20
_diffrn_reflns_number 5727
_diffrn_reflns_point_group_measured_fraction_full 0.998
_diffrn_reflns_point_group_measured_fraction_max 0.981
_diffrn_reflns_theta_full 67.684
_diffrn_reflns_theta_max 78.780
_diffrn_reflns_theta_min 4.027
_diffrn_source 'Enhance (Cu) X-ray Source'
_exptl_absorpt_coefficient_mu 2.471
_exptl_absorpt_correction_T_max 1.00000
_exptl_absorpt_correction_T_min 0.83156
_exptl_absorpt_correction_type multi-scan
_exptl_absorpt_process_details
;
CrysAlisPro, Agilent Technologies,
Version 1.171.37.33 (release 27-03-2014 CrysAlis171 .NET)
(compiled Mar 27 2014,17:12:48)
Empirical absorption correction using spherical harmonics,
 implemented in SCALE3 ABSPACK scaling algorithm.
;
_exptl_crystal_colour colourless
_exptl_crystal_colour_primary colourless
_exptl_crystal_density_diffrn 1.528
_exptl_crystal_description block
_exptl_crystal_F_000 632
_exptl_crystal_size_max 0.5
_exptl_crystal_size_mid 0.18
_exptl_crystal_size_min 0.08
_refine_diff_density_max 0.370
_refine_diff_density_min -0.443
_refine_diff_density_rms 0.054
_refine_ls_extinction_method none
_refine_ls_goodness_of_fit_ref 1.112
_refine_ls_hydrogen_treatment mixed
_refine_ls_matrix_type full
_refine_ls_number_parameters 194
_refine_ls_number_reflns 2782
_refine_ls_number_restraints 1
_refine_ls_restrained_S_all 1.112
_refine_ls_R_factor_all 0.0417
_refine_ls_R_factor_gt 0.0402
_refine_ls_shift/su_max 0.001
_refine_ls_shift/su_mean 0.000
_refine_ls_structure_factor_coef Fsqd
_refine_ls_weighting_details 'w=1/[\s^2^(Fo^2^)+(0.0550P)^2^+0.6169P] where P=(Fo^2^+2Fc^2^)/3'
_refine_ls_weighting_scheme calc
_refine_ls_wR_factor_gt 0.1091
_refine_ls_wR_factor_ref 0.1104
_reflns_Friedel_coverage 0.000
_reflns_number_gt 2680
_reflns_number_total 2782
_reflns_threshold_expression 'I > 2\s(I)'
_cod_data_source_file ol5b01777_si_003.cif
_cod_data_source_block nh4
_cod_database_code 1555119
_chemical_oxdiff_formula 'C20 H20 N2 O2 S'
_shelx_space_group_comment
;
The symmetry employed for this shelxl refinement is uniquely defined
by the following loop, which should always be used as a source of
symmetry information in preference to the above space-group names.
They are only intended as comments.
;
_reflns_odcompleteness_completeness 98.38
_reflns_odcompleteness_iscentric 1
_reflns_odcompleteness_theta 78.17
_olex2_refinement_description
;
The molecule has disorder of the fluoride position. 
The disorder occurs at the equatorial position of C1 and C5.
The occupancy of the F1-C1 to F5-C5 position was linked to a 
free variable and refined to an occupancy of 81:19.

The sulphonamide NH was located in a difference map and refined with a 
DFIX restraint and given thermal parameters Uiso 1.5 times Uequiv of 
the parent nitrogen.

1. Fixed Uiso
 At 1.2 times of:
  All C(H) groups, All C(H,H) groups, All C(H,H,H) groups
 At 1.5 times of:
  All F(H) groups
2. Restrained distances
 N7-H7
 0.88 with sigma of 0.02
3. Others
 Sof(H1BA)=Sof(H1BB)=Sof(H5B)=Sof(F5)=1-FVAR(1)
 Sof(H1A)=Sof(F1)=Sof(H5AA)=Sof(H5AB)=FVAR(1)
4.a Ternary CH refined with riding coordinates:
 C1(H1A), C5(H5B), C6(H6)
4.b Secondary CH2 refined with riding coordinates:
 C1(H1BA,H1BB), C2(H2A,H2B), C3(H3A,H3B), C4(H4A,H4B), C5(H5AA,H5AB)
4.c Aromatic/amide H refined with riding coordinates:
 C10(H10), C11(H11), C13(H13), C14(H14)
;
_shelx_shelxl_version_number 2014/7
_olex2_submission_special_instructions 'No special instructions were received'

loop_
_space_group_symop_operation_xyz
'x, y, z'
'-x+1/2, y+1/2, -z+1/2'
'-x, -y, -z'
'x-1/2, -y-1/2, z-1/2'

loop_
_atom_site_label
_atom_site_type_symbol
_atom_site_fract_x
_atom_site_fract_y
_atom_site_fract_z
_atom_site_U_iso_or_equiv
_atom_site_adp_type
_atom_site_occupancy
_atom_site_site_symmetry_order
_atom_site_calc_flag
_atom_site_refinement_flags_posn
_atom_site_refinement_flags_occupancy
_atom_site_disorder_assembly
_atom_site_disorder_group
C1 C 0.5752(2) 0.48879(19) 0.16887(8) 0.0248(3) Uani 1 1 d . . . .
H1BA H 0.6326 0.3971 0.1511 0.030 Uiso 0.186(4) 1 calc R P A 2
H1BB H 0.6811 0.5660 0.1709 0.030 Uiso 0.186(4) 1 calc R P A 2
H1A H 0.6327 0.3959 0.1509 0.030 Uiso 0.814(4) 1 calc R P A 1
F1 F 0.72449(18) 0.59820(15) 0.17400(6) 0.0304(4) Uani 0.814(4) 1 d . P A 1
C2 C 0.4046(3) 0.5439(2) 0.12768(8) 0.0300(4) Uani 1 1 d . . . .
H2A H 0.4525 0.5585 0.0859 0.036 Uiso 1 1 calc R . . .
H2B H 0.3562 0.6415 0.1427 0.036 Uiso 1 1 calc R . . .
C3 C 0.2338(3) 0.4307(2) 0.12644(9) 0.0346(4) Uani 1 1 d . . . .
H3A H 0.1202 0.4712 0.1017 0.042 Uiso 1 1 calc R . . .
H3B H 0.2781 0.3367 0.1071 0.042 Uiso 1 1 calc R . . .
C4 C 0.1661(3) 0.3972(2) 0.19069(10) 0.0350(4) Uani 1 1 d . . . .
H4A H 0.1108 0.4894 0.2087 0.042 Uiso 1 1 calc R . . .
H4B H 0.0592 0.3208 0.1888 0.042 Uiso 1 1 calc R . . .
C5 C 0.3390(3) 0.3405(2) 0.23086(9) 0.0319(4) Uani 1 1 d . . . .
H5AA H 0.3879 0.2441 0.2147 0.038 Uiso 0.814(4) 1 calc R P A 1
H5AB H 0.2927 0.3227 0.2726 0.038 Uiso 0.814(4) 1 calc R P A 1
H5B H 0.3925 0.2512 0.2092 0.038 Uiso 0.186(4) 1 calc R P A 2
F5 F 0.3009(10) 0.2956(8) 0.2828(3) 0.046(2) Uani 0.186(4) 1 d . P A 2
H7 H 0.718(5) 0.311(2) 0.2677(16) 0.069 Uiso 1 1 d DR . . .
C6 C 0.5090(2) 0.45473(18) 0.23284(8) 0.0227(3) Uani 1 1 d . . . .
H6 H 0.4586 0.5495 0.2511 0.027 Uiso 1 1 calc R . . .
N7 N 0.6808(2) 0.40246(17) 0.27004(7) 0.0254(3) Uani 1 1 d D . . .
O8A O 0.95993(18) 0.43376(16) 0.34326(7) 0.0351(3) Uani 1 1 d . . . .
O8B O 0.72267(19) 0.64339(14) 0.32231(6) 0.0312(3) Uani 1 1 d . . . .
S8 S 0.76121(6) 0.48599(5) 0.33039(2) 0.02420(14) Uani 1 1 d . . . .
C9 C 0.6102(2) 0.42413(19) 0.39059(7) 0.0230(3) Uani 1 1 d . . . .
C10 C 0.4240(3) 0.48877(19) 0.39815(8) 0.0267(4) Uani 1 1 d . . . .
H10 H 0.3828 0.5717 0.3737 0.032 Uiso 1 1 calc R . . .
C11 C 0.2988(2) 0.4314(2) 0.44162(8) 0.0273(4) Uani 1 1 d . . . .
H11 H 0.1719 0.4749 0.4480 0.033 Uiso 1 1 calc R . . .
C12 C 0.3641(2) 0.3092(2) 0.47532(7) 0.0257(3) Uani 1 1 d . . . .
N12 N 0.2273(2) 0.2407(2) 0.51853(7) 0.0322(3) Uani 1 1 d . . . .
O12A O 0.0747(2) 0.3079(2) 0.53022(8) 0.0469(4) Uani 1 1 d . . . .
O12B O 0.2717(3) 0.1183(2) 0.53981(8) 0.0498(4) Uani 1 1 d . . . .
C13 C 0.5512(3) 0.2449(2) 0.46925(8) 0.0284(4) Uani 1 1 d . . . .
H13 H 0.5924 0.1621 0.4937 0.034 Uiso 1 1 calc R . . .
C14 C 0.6756(2) 0.3048(2) 0.42655(8) 0.0268(4) Uani 1 1 d . . . .
H14 H 0.8054 0.2646 0.4218 0.032 Uiso 1 1 calc R . . .

loop_
_atom_site_aniso_label
_atom_site_aniso_U_11
_atom_site_aniso_U_22
_atom_site_aniso_U_33
_atom_site_aniso_U_23
_atom_site_aniso_U_13
_atom_site_aniso_U_12
C1 0.0230(8) 0.0260(8) 0.0254(8) 0.0003(6) 0.0010(6) -0.0024(6)
F1 0.0265(6) 0.0331(7) 0.0315(7) 0.0079(5) -0.0002(5) -0.0083(5)
C2 0.0307(9) 0.0318(8) 0.0272(8) 0.0010(7) -0.0043(7) 0.0005(7)
C3 0.0287(8) 0.0383(10) 0.0363(10) -0.0063(8) -0.0067(7) -0.0029(7)
C4 0.0232(8) 0.0385(9) 0.0434(11) -0.0074(8) 0.0017(7) -0.0061(7)
C5 0.0280(8) 0.0302(9) 0.0378(10) 0.0020(8) 0.0056(7) -0.0063(7)
F5 0.042(4) 0.054(4) 0.042(4) 0.009(3) 0.016(3) -0.005(3)
C6 0.0214(7) 0.0225(7) 0.0243(8) -0.0006(6) 0.0010(6) 0.0011(6)
N7 0.0272(7) 0.0257(7) 0.0233(7) -0.0001(5) 0.0011(5) 0.0065(5)
O8A 0.0218(6) 0.0464(8) 0.0371(7) 0.0047(6) 0.0007(5) 0.0011(5)
O8B 0.0312(6) 0.0253(6) 0.0369(7) -0.0003(5) -0.0014(5) -0.0040(5)
S8 0.0197(2) 0.0267(2) 0.0262(2) 0.00142(14) 0.00031(15) 0.00005(14)
C9 0.0223(7) 0.0274(8) 0.0194(7) -0.0035(6) 0.0001(6) 0.0009(6)
C10 0.0256(8) 0.0282(8) 0.0262(9) 0.0016(6) -0.0015(6) 0.0054(6)
C11 0.0218(7) 0.0344(9) 0.0255(8) -0.0037(7) -0.0009(6) 0.0059(6)
C12 0.0262(8) 0.0321(8) 0.0188(7) -0.0031(6) -0.0003(6) -0.0001(6)
N12 0.0303(8) 0.0439(9) 0.0223(7) 0.0007(6) 0.0014(6) 0.0003(7)
O12A 0.0329(7) 0.0636(10) 0.0449(9) 0.0102(8) 0.0141(6) 0.0078(7)
O12B 0.0526(9) 0.0510(9) 0.0468(9) 0.0195(7) 0.0164(7) 0.0069(7)
C13 0.0306(8) 0.0323(8) 0.0221(8) 0.0015(7) -0.0007(6) 0.0074(7)
C14 0.0253(8) 0.0328(8) 0.0223(8) -0.0019(7) -0.0005(6) 0.0072(7)

loop_
_atom_type_symbol
_atom_type_description
_atom_type_scat_dispersion_real
_atom_type_scat_dispersion_imag
_atom_type_scat_source
C C 0.0181 0.0091 'International Tables Vol C Tables 4.2.6.8 and 6.1.1.4'
H H 0.0000 0.0000 'International Tables Vol C Tables 4.2.6.8 and 6.1.1.4'
F F 0.0727 0.0534 'International Tables Vol C Tables 4.2.6.8 and 6.1.1.4'
N N 0.0311 0.0180 'International Tables Vol C Tables 4.2.6.8 and 6.1.1.4'
O O 0.0492 0.0322 'International Tables Vol C Tables 4.2.6.8 and 6.1.1.4'
S S 0.3331 0.5567 'International Tables Vol C Tables 4.2.6.8 and 6.1.1.4'

loop_
_geom_angle_atom_site_label_1
_geom_angle_atom_site_label_2
_geom_angle_atom_site_label_3
_geom_angle
H1BA C1 H1BB 107.9
F1 C1 H1A 109.0
F1 C1 C2 110.24(14)
F1 C1 C6 107.07(14)
C2 C1 H1BA 109.1
C2 C1 H1BB 109.1
C2 C1 H1A 109.0
C6 C1 H1BA 109.1
C6 C1 H1BB 109.1
C6 C1 H1A 109.0
C6 C1 C2 112.37(14)
C1 C2 H2A 109.6
C1 C2 H2B 109.6
C1 C2 C3 110.35(15)
H2A C2 H2B 108.1
C3 C2 H2A 109.6
C3 C2 H2B 109.6
C2 C3 H3A 109.5
C2 C3 H3B 109.5
H3A C3 H3B 108.0
C4 C3 C2 110.93(15)
C4 C3 H3A 109.5
C4 C3 H3B 109.5
C3 C4 H4A 109.4
C3 C4 H4B 109.4
H4A C4 H4B 108.0
C5 C4 C3 111.04(15)
C5 C4 H4A 109.4
C5 C4 H4B 109.4
C4 C5 H5AA 109.6
C4 C5 H5AB 109.6
C4 C5 H5B 105.5
C4 C5 C6 110.40(15)
H5AA C5 H5AB 108.1
F5 C5 C4 117.7(4)
F5 C5 H5B 105.5
F5 C5 C6 111.3(4)
C6 C5 H5AA 109.6
C6 C5 H5AB 109.6
C6 C5 H5B 105.5
C1 C6 C5 110.24(14)
C1 C6 H6 108.3
C5 C6 H6 108.3
N7 C6 C1 109.44(13)
N7 C6 C5 112.05(14)
N7 C6 H6 108.3
C6 N7 H7 120(2)
C6 N7 S8 123.52(11)
S8 N7 H7 114(2)
N7 S8 C9 106.62(8)
O8A S8 N7 107.47(8)
O8A S8 O8B 120.33(8)
O8A S8 C9 107.46(8)
O8B S8 N7 107.33(8)
O8B S8 C9 106.91(8)
C10 C9 S8 119.61(13)
C14 C9 S8 118.93(12)
C14 C9 C10 121.32(16)
C9 C10 H10 120.2
C11 C10 C9 119.56(16)
C11 C10 H10 120.2
C10 C11 H11 121.0
C12 C11 C10 118.10(15)
C12 C11 H11 121.0
C11 C12 N12 118.65(15)
C11 C12 C13 123.16(16)
C13 C12 N12 118.16(16)
O12A N12 C12 118.30(17)
O12A N12 O12B 123.74(17)
O12B N12 C12 117.95(16)
C12 C13 H13 121.0
C14 C13 C12 118.07(16)
C14 C13 H13 121.0
C9 C14 H14 120.1
C13 C14 C9 119.73(15)
C13 C14 H14 120.1

loop_
_geom_bond_atom_site_label_1
_geom_bond_atom_site_label_2
_geom_bond_distance
C1 H1BA 0.9900
C1 H1BB 0.9900
C1 H1A 1.0000
C1 F1 1.401(2)
C1 C2 1.518(2)
C1 C6 1.517(2)
C2 H2A 0.9900
C2 H2B 0.9900
C2 C3 1.527(3)
C3 H3A 0.9900
C3 H3B 0.9900
C3 C4 1.525(3)
C4 H4A 0.9900
C4 H4B 0.9900
C4 C5 1.522(3)
C5 H5AA 0.9900
C5 H5AB 0.9900
C5 H5B 1.0000
C5 F5 1.243(7)
C5 C6 1.529(2)
C6 H6 1.0000
C6 N7 1.468(2)
N7 H7 0.860(18)
N7 S8 1.6002(15)
O8A S8 1.4319(13)
O8B S8 1.4385(13)
S8 C9 1.7776(17)
C9 C10 1.390(2)
C9 C14 1.389(2)
C10 H10 0.9500
C10 C11 1.388(3)
C11 H11 0.9500
C11 C12 1.382(2)
C12 N12 1.473(2)
C12 C13 1.390(2)
N12 O12A 1.221(2)
N12 O12B 1.222(2)
C13 H13 0.9500
C13 C14 1.382(3)
C14 H14 0.9500

loop_
_geom_hbond_atom_site_label_D
_geom_hbond_atom_site_label_H
_geom_hbond_atom_site_label_A
_geom_hbond_distance_DH
_geom_hbond_distance_HA
_geom_hbond_distance_DA
_geom_hbond_angle_DHA
_geom_hbond_site_symmetry_A
N7 H7 F1 0.860(18) 2.31(3) 3.040(2) 142(3) 2_645
N7 H7 O8B 0.860(18) 2.52(3) 3.1560(19) 132(3) 2_645

loop_
_geom_torsion_atom_site_label_1
_geom_torsion_atom_site_label_2
_geom_torsion_atom_site_label_3
_geom_torsion_atom_site_label_4
_geom_torsion
C1 C2 C3 C4 55.2(2)
C1 C6 N7 S8 119.69(14)
F1 C1 C2 C3 -175.04(15)
F1 C1 C6 C5 177.59(14)
F1 C1 C6 N7 -58.74(17)
C2 C1 C6 C5 56.40(18)
C2 C1 C6 N7 -179.92(14)
C2 C3 C4 C5 -56.9(2)
C3 C4 C5 F5 -173.4(4)
C3 C4 C5 C6 57.3(2)
C4 C5 C6 C1 -56.51(19)
C4 C5 C6 N7 -178.66(15)
C5 C6 N7 S8 -117.70(15)
F5 C5 C6 C1 170.9(4)
F5 C5 C6 N7 48.7(4)
C6 C1 C2 C3 -55.7(2)
C6 N7 S8 O8A -162.24(13)
C6 N7 S8 O8B -31.49(16)
C6 N7 S8 C9 82.79(15)
N7 S8 C9 C10 -81.00(15)
N7 S8 C9 C14 94.68(14)
O8A S8 C9 C10 164.02(14)
O8A S8 C9 C14 -20.30(16)
O8B S8 C9 C10 33.57(16)
O8B S8 C9 C14 -150.75(14)
S8 C9 C10 C11 174.24(13)
S8 C9 C14 C13 -173.13(13)
C9 C10 C11 C12 -1.1(3)
C10 C9 C14 C13 2.5(3)
C10 C11 C12 N12 -175.76(15)
C10 C11 C12 C13 2.4(3)
C11 C12 N12 O12A -11.6(2)
C11 C12 N12 O12B 167.11(18)
C11 C12 C13 C14 -1.3(3)
C12 C13 C14 C9 -1.2(3)
N12 C12 C13 C14 176.88(15)
C13 C12 N12 O12A 170.14(17)
C13 C12 N12 O12B -11.1(2)
C14 C9 C10 C11 -1.3(3)
